data_4003683
loop_
_publ_author_name
'Gui, Yue'
'Yao, Xin'
'Guzei, Ilia A.'
'Aristov, Michael M.'
'Yu, Junguang'
'Yu, Lian'

_publ_section_title
;
 A Mechanism for Reversible Solid-State Transitions Involving Nitro
 Torsion
;
_journal_issue 18
_journal_name_full 'Chemistry of Materials'
_journal_page_first 7754
_journal_page_last 7765
_journal_paper_doi 10.1021/acs.chemmater.0c02209
_journal_volume 32
_journal_year 2020
_chemical_formula_moiety 'C17 H18 N2 O6'
_chemical_formula_sum 'C17 H18 N2 O6'
_chemical_formula_weight 346.33
_space_group_crystal_system monoclinic
_space_group_IT_number 14
_space_group_name_Hall '-P 2ybc'
_space_group_name_H-M_alt 'P 1 21/c 1'
_atom_sites_solution_hydrogens mixed
_atom_sites_solution_primary dual
_audit_creation_date 2018-10-05
_audit_creation_method
;
Olex2 1.2-beta
(compiled 2018.05.29 svn.r3508 for OlexSys, GUI svn.r5506)
;
_cell_angle_alpha 90
_cell_angle_beta 93.166(17)
_cell_angle_gamma 90
_cell_formula_units_Z 4
_cell_length_a 10.929(3)
_cell_length_b 10.304(4)
_cell_length_c 14.812(5)
_cell_measurement_reflns_used 3984
_cell_measurement_temperature 297(2)
_cell_measurement_theta_max 22.637
_cell_measurement_theta_min 2.409
_cell_volume 1665.5(10)
_computing_cell_refinement 'SAINT+ Ver. 2018.1-0. (Bruker-AXS, 2018)'
_computing_data_collection 'APEX3 Ver. 2018.1-0. (Bruker-AXS, 2018)'
_computing_data_reduction 'SAINT+ Ver. 2018.1-0. (Bruker-AXS, 2018)'
_computing_molecular_graphics 'OLEX2 (Dolomanov et al., 2009)'
_computing_publication_material 'OLEX2 (Dolomanov et al., 2009)'
_computing_structure_refinement 'XL (Sheldrick, 2015b)'
_computing_structure_solution 'XT (Sheldrick, 2015a)'
_diffrn_ambient_temperature 297.44
_diffrn_detector 'charge-coupled device (CCD) area detector'
_diffrn_detector_area_resol_mean 7.9
_diffrn_detector_type 'Bruker APEX II'
_diffrn_measured_fraction_theta_full 1.000
_diffrn_measured_fraction_theta_max 0.999
_diffrn_measurement_device 'three-circle diffractometer'
_diffrn_measurement_device_type 'Bruker APEX II Quazar'
_diffrn_measurement_method '0.5\ \w and 0.5\ \f scans'
_diffrn_radiation_collimation 'focusing mirrors'
_diffrn_radiation_detector 'Bruker APEX II'
_diffrn_radiation_monochromator 'mirror optics'
_diffrn_radiation_probe x-ray
_diffrn_radiation_type MoK\a
_diffrn_radiation_wavelength 0.71073
_diffrn_reflns_av_R_equivalents 0.0752
_diffrn_reflns_av_unetI/netI 0.0384
_diffrn_reflns_Laue_measured_fraction_full 1.000
_diffrn_reflns_Laue_measured_fraction_max 0.999
_diffrn_reflns_limit_h_max 13
_diffrn_reflns_limit_h_min -13
_diffrn_reflns_limit_k_max 12
_diffrn_reflns_limit_k_min -12
_diffrn_reflns_limit_l_max 18
_diffrn_reflns_limit_l_min -18
_diffrn_reflns_number 35063
_diffrn_reflns_point_group_measured_fraction_full 1.000
_diffrn_reflns_point_group_measured_fraction_max 0.999
_diffrn_reflns_theta_full 25.000
_diffrn_reflns_theta_max 26.408
_diffrn_reflns_theta_min 1.866
_diffrn_source 'microfocus sealed X-ray tube'
_diffrn_source_type 'Incoatec I\ms'
_diffrn_standards_number 0
_exptl_absorpt_coefficient_mu 0.106
_exptl_absorpt_correction_T_max 0.8620
_exptl_absorpt_correction_T_min 0.7497
_exptl_absorpt_correction_type multi-scan
_exptl_absorpt_process_details
'SADABS-2016/2 (Bruker,2016/2) was used for absorption correction. wR2(int) was 0.1388 before and 0.0566 after correction. The Ratio of minimum to maximum transmission is 0.8697. The \l/2 correction factor is Not present.'
_exptl_crystal_colour yellow
_exptl_crystal_colour_primary yellow
_exptl_crystal_density_diffrn 1.381
_exptl_crystal_density_method 'not measured'
_exptl_crystal_description block
_exptl_crystal_F_000 728
_exptl_crystal_size_max 0.12
_exptl_crystal_size_mid 0.12
_exptl_crystal_size_min 0.03
_refine_diff_density_max 0.213
_refine_diff_density_min -0.181
_refine_diff_density_rms 0.040
_refine_ls_extinction_method none
_refine_ls_goodness_of_fit_ref 1.031
_refine_ls_hydrogen_treatment mixed
_refine_ls_matrix_type full
_refine_ls_number_parameters 234
_refine_ls_number_reflns 3414
_refine_ls_number_restraints 0
_refine_ls_restrained_S_all 1.031
_refine_ls_R_factor_all 0.0868
_refine_ls_R_factor_gt 0.0473
_refine_ls_shift/su_max 0.000
_refine_ls_shift/su_mean 0.000
_refine_ls_structure_factor_coef Fsqd
_refine_ls_weighting_details 'w=1/[\s^2^(Fo^2^)+(0.0394P)^2^+1.0386P] where P=(Fo^2^+2Fc^2^)/3'
_refine_ls_weighting_scheme calc
_refine_ls_wR_factor_gt 0.1076
_refine_ls_wR_factor_ref 0.1255
_reflns_Friedel_coverage 0.000
_reflns_number_gt 2191
_reflns_number_total 3414
_reflns_threshold_expression 'I > 2\s(I)'
_cod_data_source_file alpha297K.cif
_cod_data_source_block yu81
_cod_depositor_comments 'Adding full bibliography for 4003674--4003684.cif.'
_cod_original_cell_volume 1665.6(10)
_cod_database_code 4003683
_shelx_shelxl_version_number 2018/1
_shelx_space_group_comment
;
The symmetry employed for this shelxl refinement is uniquely defined
by the following loop, which should always be used as a source of
symmetry information in preference to the above space-group names.
They are only intended as comments.
;
_shelx_estimated_absorpt_t_max 0.997
_shelx_estimated_absorpt_t_min 0.987
_olex2_refinement_description
;
1. Fixed Uiso
 At 1.2 times of:
  All C(H) groups
 At 1.5 times of:
  All C(H,H,H) groups
2.a Ternary CH refined with riding coordinates:
 C6(H6)
2.b Aromatic/amide H refined with riding coordinates:
 C13(H13), C14(H14), C15(H15), C16(H16)
2.c Idealised Me refined as rotating group:
 C2(H2A,H2B,H2C), C5(H5A,H5B,H5C), C9(H9A,H9B,H9C), C11(H11A,H11B,H11C)
;
_olex2_submission_special_instructions 'No special instructions were received'

loop_
_space_group_symop_operation_xyz
'x, y, z'
'-x, y+1/2, -z+1/2'
'-x, -y, -z'
'x, -y-1/2, z-1/2'

loop_
_atom_site_label
_atom_site_type_symbol
_atom_site_fract_x
_atom_site_fract_y
_atom_site_fract_z
_atom_site_U_iso_or_equiv
_atom_site_adp_type
_atom_site_occupancy
_atom_site_site_symmetry_order
_atom_site_calc_flag
_atom_site_refinement_flags_posn
_atom_site_refinement_flags_adp
_atom_site_refinement_flags_occupancy
_atom_site_disorder_assembly
_atom_site_disorder_group
O1 O 0.82130(19) 0.56853(18) 0.42851(12) 0.0659(6) Uani 1 1 d . . . . .
O2 O 0.86311(16) 0.37007(16) 0.47829(11) 0.0541(5) Uani 1 1 d . . . . .
O3 O 0.37192(16) 0.73383(18) 0.65856(12) 0.0570(5) Uani 1 1 d . . . . .
O4 O 0.46081(15) 0.77812(17) 0.53015(12) 0.0546(5) Uani 1 1 d . . . . .
O5 O 0.6583(2) 0.80434(19) 0.39600(12) 0.0634(5) Uani 1 1 d . . . . .
O6 O 0.8449(2) 0.8629(2) 0.38066(13) 0.0862(7) Uani 1 1 d . . . . .
N1 N 0.64444(19) 0.4392(2) 0.69597(14) 0.0483(5) Uani 1 1 d . . . . .
H1 H 0.642(2) 0.382(2) 0.7400(17) 0.051(7) Uiso 1 1 d . . . . .
N2 N 0.7601(2) 0.8316(2) 0.42674(14) 0.0505(5) Uani 1 1 d . . . . .
C1 C 0.7326(2) 0.4221(2) 0.63400(15) 0.0418(6) Uani 1 1 d . . . . .
C2 C 0.8189(3) 0.3128(3) 0.65960(18) 0.0608(8) Uani 1 1 d . . . . .
H2A H 0.843632 0.319056 0.722651 0.091 Uiso 1 1 calc GR . . . .
H2B H 0.889825 0.318126 0.624318 0.091 Uiso 1 1 calc GR . . . .
H2C H 0.778323 0.231306 0.648157 0.091 Uiso 1 1 calc GR . . . .
C3 C 0.7345(2) 0.5032(2) 0.56217(14) 0.0354(5) Uani 1 1 d . . . . .
C4 C 0.8104(2) 0.4860(2) 0.48510(15) 0.0387(5) Uani 1 1 d . . . . .
C5 C 0.9301(3) 0.3489(3) 0.39869(18) 0.0651(8) Uani 1 1 d . . . . .
H5A H 0.874887 0.352978 0.346061 0.098 Uiso 1 1 calc GR . . . .
H5B H 0.968312 0.265057 0.402051 0.098 Uiso 1 1 calc GR . . . .
H5C H 0.991842 0.414674 0.394818 0.098 Uiso 1 1 calc GR . . . .
C6 C 0.65611(19) 0.6250(2) 0.55667(14) 0.0341(5) Uani 1 1 d . . . . .
H6 H 0.623699 0.636172 0.494142 0.041 Uiso 1 1 calc R . . . .
C7 C 0.5491(2) 0.6142(2) 0.61778(14) 0.0369(5) Uani 1 1 d . . . . .
C8 C 0.4522(2) 0.7102(2) 0.60700(16) 0.0405(5) Uani 1 1 d . . . . .
C9 C 0.3713(3) 0.8778(3) 0.5127(2) 0.0691(8) Uani 1 1 d . . . . .
H9A H 0.381353 0.914293 0.453964 0.104 Uiso 1 1 calc GR . . . .
H9B H 0.381870 0.944475 0.557719 0.104 Uiso 1 1 calc GR . . . .
H9C H 0.290646 0.841358 0.514776 0.104 Uiso 1 1 calc GR . . . .
C10 C 0.5481(2) 0.5246(2) 0.68416(15) 0.0421(6) Uani 1 1 d . . . . .
C11 C 0.4500(3) 0.5050(3) 0.74965(19) 0.0657(8) Uani 1 1 d . . . . .
H11A H 0.460078 0.421476 0.777833 0.099 Uiso 1 1 calc GR . . . .
H11B H 0.371018 0.509376 0.718014 0.099 Uiso 1 1 calc GR . . . .
H11C H 0.455993 0.571478 0.795070 0.099 Uiso 1 1 calc GR . . . .
C12 C 0.73555(19) 0.7432(2) 0.58345(14) 0.0340(5) Uani 1 1 d . . . . .
C13 C 0.7698(2) 0.7591(2) 0.67495(15) 0.0404(5) Uani 1 1 d . . . . .
H13 H 0.741326 0.699659 0.716106 0.048 Uiso 1 1 calc R . . . .
C14 C 0.8439(2) 0.8588(2) 0.70705(17) 0.0474(6) Uani 1 1 d . . . . .
H14 H 0.862835 0.866561 0.768791 0.057 Uiso 1 1 calc R . . . .
C15 C 0.8901(2) 0.9474(2) 0.64777(18) 0.0495(6) Uani 1 1 d . . . . .
H15 H 0.939960 1.015110 0.669065 0.059 Uiso 1 1 calc R . . . .
C16 C 0.8611(2) 0.9337(2) 0.55677(17) 0.0462(6) Uani 1 1 d . . . . .
H16 H 0.892587 0.991631 0.515856 0.055 Uiso 1 1 calc R . . . .
C17 C 0.7851(2) 0.8341(2) 0.52604(15) 0.0385(5) Uani 1 1 d . . . . .

loop_
_atom_site_aniso_label
_atom_site_aniso_U_11
_atom_site_aniso_U_22
_atom_site_aniso_U_33
_atom_site_aniso_U_23
_atom_site_aniso_U_13
_atom_site_aniso_U_12
O1 0.1049(16) 0.0495(11) 0.0470(11) 0.0083(9) 0.0365(10) 0.0183(10)
O2 0.0664(12) 0.0488(10) 0.0487(10) -0.0013(8) 0.0183(9) 0.0208(9)
O3 0.0480(10) 0.0655(12) 0.0589(11) -0.0086(9) 0.0169(9) 0.0096(9)
O4 0.0503(10) 0.0567(11) 0.0575(11) 0.0139(9) 0.0107(8) 0.0176(9)
O5 0.0742(14) 0.0718(13) 0.0432(10) 0.0118(9) -0.0054(10) 0.0041(11)
O6 0.1101(18) 0.1013(17) 0.0504(12) 0.0075(11) 0.0330(12) -0.0331(15)
N1 0.0532(13) 0.0526(13) 0.0402(12) 0.0166(10) 0.0133(10) 0.0067(10)
N2 0.0703(16) 0.0426(12) 0.0393(12) 0.0081(10) 0.0098(11) 0.0019(11)
C1 0.0483(14) 0.0389(12) 0.0385(13) 0.0011(10) 0.0055(11) 0.0011(11)
C2 0.0769(19) 0.0534(16) 0.0525(16) 0.0149(13) 0.0068(14) 0.0211(15)
C3 0.0413(12) 0.0345(11) 0.0306(11) -0.0012(9) 0.0037(9) 0.0021(10)
C4 0.0434(13) 0.0364(12) 0.0365(12) -0.0044(10) 0.0039(10) 0.0051(10)
C5 0.0673(19) 0.0724(19) 0.0573(17) -0.0153(15) 0.0202(14) 0.0236(15)
C6 0.0379(12) 0.0358(11) 0.0290(11) -0.0003(9) 0.0056(9) 0.0027(10)
C7 0.0363(12) 0.0405(12) 0.0344(12) -0.0029(10) 0.0053(9) 0.0002(10)
C8 0.0376(13) 0.0423(13) 0.0415(13) -0.0076(11) 0.0016(10) -0.0024(10)
C9 0.0571(18) 0.0613(18) 0.088(2) 0.0127(16) 0.0009(16) 0.0202(15)
C10 0.0425(13) 0.0480(14) 0.0366(13) 0.0024(11) 0.0074(10) -0.0015(11)
C11 0.0578(17) 0.080(2) 0.0611(18) 0.0171(16) 0.0227(14) -0.0018(15)
C12 0.0366(12) 0.0354(11) 0.0309(11) -0.0011(9) 0.0096(9) 0.0067(9)
C13 0.0426(13) 0.0473(13) 0.0320(12) -0.0023(10) 0.0088(10) 0.0008(11)
C14 0.0472(14) 0.0565(15) 0.0389(13) -0.0113(12) 0.0049(11) 0.0031(12)
C15 0.0469(15) 0.0405(14) 0.0613(17) -0.0125(12) 0.0041(12) -0.0014(11)
C16 0.0462(14) 0.0348(13) 0.0585(16) 0.0051(12) 0.0119(12) 0.0017(11)
C17 0.0453(13) 0.0361(12) 0.0347(12) 0.0031(10) 0.0075(10) 0.0076(10)

loop_
_atom_type_symbol
_atom_type_description
_atom_type_scat_dispersion_real
_atom_type_scat_dispersion_imag
_atom_type_scat_source
C C 0.0033 0.0016 'International Tables Vol C Tables 4.2.6.8 and 6.1.1.4'
H H 0.0000 0.0000 'International Tables Vol C Tables 4.2.6.8 and 6.1.1.4'
N N 0.0061 0.0033 'International Tables Vol C Tables 4.2.6.8 and 6.1.1.4'
O O 0.0106 0.0060 'International Tables Vol C Tables 4.2.6.8 and 6.1.1.4'

loop_
_geom_angle_atom_site_label_1
_geom_angle_atom_site_label_2
_geom_angle_atom_site_label_3
_geom_angle
_geom_angle_site_symmetry_1
_geom_angle_site_symmetry_3
_geom_angle_publ_flag
C4 O2 C5 116.1(2) . . ?
C8 O4 C9 116.6(2) . . ?
C1 N1 H1 117.5(16) . . ?
C10 N1 H1 117.7(16) . . ?
C10 N1 C1 123.7(2) . . ?
O5 N2 O6 124.0(2) . . ?
O5 N2 C17 119.5(2) . . ?
O6 N2 C17 116.4(2) . . ?
N1 C1 C2 112.3(2) . . ?
C3 C1 N1 119.1(2) . . ?
C3 C1 C2 128.6(2) . . ?
C1 C2 H2A 109.5 . . ?
C1 C2 H2B 109.5 . . ?
C1 C2 H2C 109.5 . . ?
H2A C2 H2B 109.5 . . ?
H2A C2 H2C 109.5 . . ?
H2B C2 H2C 109.5 . . ?
C1 C3 C4 125.0(2) . . ?
C1 C3 C6 121.25(19) . . ?
C4 C3 C6 113.71(18) . . ?
O1 C4 O2 121.4(2) . . ?
O1 C4 C3 122.7(2) . . ?
O2 C4 C3 115.8(2) . . ?
O2 C5 H5A 109.5 . . ?
O2 C5 H5B 109.5 . . ?
O2 C5 H5C 109.5 . . ?
H5A C5 H5B 109.5 . . ?
H5A C5 H5C 109.5 . . ?
H5B C5 H5C 109.5 . . ?
C3 C6 H6 108.7 . . ?
C3 C6 C7 110.95(18) . . ?
C3 C6 C12 109.39(17) . . ?
C7 C6 H6 108.7 . . ?
C7 C6 C12 110.28(17) . . ?
C12 C6 H6 108.7 . . ?
C8 C7 C6 117.71(19) . . ?
C10 C7 C6 121.4(2) . . ?
C10 C7 C8 120.7(2) . . ?
O3 C8 O4 120.9(2) . . ?
O3 C8 C7 127.8(2) . . ?
O4 C8 C7 111.29(19) . . ?
O4 C9 H9A 109.5 . . ?
O4 C9 H9B 109.5 . . ?
O4 C9 H9C 109.5 . . ?
H9A C9 H9B 109.5 . . ?
H9A C9 H9C 109.5 . . ?
H9B C9 H9C 109.5 . . ?
N1 C10 C11 113.6(2) . . ?
C7 C10 N1 119.5(2) . . ?
C7 C10 C11 126.8(2) . . ?
C10 C11 H11A 109.5 . . ?
C10 C11 H11B 109.5 . . ?
C10 C11 H11C 109.5 . . ?
H11A C11 H11B 109.5 . . ?
H11A C11 H11C 109.5 . . ?
H11B C11 H11C 109.5 . . ?
C13 C12 C6 117.52(19) . . ?
C17 C12 C6 127.48(19) . . ?
C17 C12 C13 114.9(2) . . ?
C12 C13 H13 118.5 . . ?
C14 C13 C12 123.0(2) . . ?
C14 C13 H13 118.5 . . ?
C13 C14 H14 119.9 . . ?
C13 C14 C15 120.2(2) . . ?
C15 C14 H14 119.9 . . ?
C14 C15 H15 120.6 . . ?
C16 C15 C14 118.9(2) . . ?
C16 C15 H15 120.6 . . ?
C15 C16 H16 120.0 . . ?
C15 C16 C17 120.1(2) . . ?
C17 C16 H16 120.0 . . ?
C12 C17 N2 122.5(2) . . ?
C16 C17 N2 114.5(2) . . ?
C16 C17 C12 123.0(2) . . ?

loop_
_geom_bond_atom_site_label_1
_geom_bond_atom_site_label_2
_geom_bond_distance
_geom_bond_site_symmetry_2
_geom_bond_publ_flag
O1 C4 1.205(3) . ?
O2 C4 1.332(3) . ?
O2 C5 1.438(3) . ?
O3 C8 1.219(3) . ?
O4 C8 1.344(3) . ?
O4 C9 1.432(3) . ?
O5 N2 1.212(3) . ?
O6 N2 1.224(3) . ?
N1 H1 0.88(3) . ?
N1 C1 1.378(3) . ?
N1 C10 1.377(3) . ?
N2 C17 1.481(3) . ?
C1 C2 1.505(3) . ?
C1 C3 1.354(3) . ?
C2 H2A 0.9600 . ?
C2 H2B 0.9600 . ?
C2 H2C 0.9600 . ?
C3 C4 1.458(3) . ?
C3 C6 1.519(3) . ?
C5 H5A 0.9600 . ?
C5 H5B 0.9600 . ?
C5 H5C 0.9600 . ?
C6 H6 0.9800 . ?
C6 C7 1.522(3) . ?
C6 C12 1.535(3) . ?
C7 C8 1.451(3) . ?
C7 C10 1.349(3) . ?
C9 H9A 0.9600 . ?
C9 H9B 0.9600 . ?
C9 H9C 0.9600 . ?
C10 C11 1.499(3) . ?
C11 H11A 0.9600 . ?
C11 H11B 0.9600 . ?
C11 H11C 0.9600 . ?
C12 C13 1.396(3) . ?
C12 C17 1.395(3) . ?
C13 H13 0.9300 . ?
C13 C14 1.376(3) . ?
C14 H14 0.9300 . ?
C14 C15 1.381(3) . ?
C15 H15 0.9300 . ?
C15 C16 1.375(3) . ?
C16 H16 0.9300 . ?
C16 C17 1.382(3) . ?

loop_
_geom_hbond_atom_site_label_D
_geom_hbond_atom_site_label_H
_geom_hbond_atom_site_label_A
_geom_hbond_distance_DH
_geom_hbond_distance_HA
_geom_hbond_distance_DA
_geom_hbond_angle_DHA
_geom_hbond_site_symmetry_A
_geom_hbond_publ_flag
N1 H1 O3 0.88(3) 2.16(3) 3.032(3) 176(2) 2_646 yes

loop_
_geom_torsion_atom_site_label_1
_geom_torsion_atom_site_label_2
_geom_torsion_atom_site_label_3
_geom_torsion_atom_site_label_4
_geom_torsion
_geom_torsion_site_symmetry_1
_geom_torsion_site_symmetry_2
_geom_torsion_site_symmetry_3
_geom_torsion_site_symmetry_4
_geom_torsion_publ_flag
O5 N2 C17 C12 39.0(3) . . . . ?
O5 N2 C17 C16 -140.9(2) . . . . ?
O6 N2 C17 C12 -143.8(2) . . . . ?
O6 N2 C17 C16 36.4(3) . . . . ?
N1 C1 C3 C4 -170.8(2) . . . . ?
N1 C1 C3 C6 10.3(3) . . . . ?
C1 N1 C10 C7 -12.6(4) . . . . ?
C1 N1 C10 C11 167.1(2) . . . . ?
C1 C3 C4 O1 -170.1(2) . . . . ?
C1 C3 C4 O2 13.0(3) . . . . ?
C1 C3 C6 C7 -21.4(3) . . . . ?
C1 C3 C6 C12 100.5(2) . . . . ?
C2 C1 C3 C4 11.3(4) . . . . ?
C2 C1 C3 C6 -167.5(2) . . . . ?
C3 C6 C7 C8 -167.92(19) . . . . ?
C3 C6 C7 C10 16.8(3) . . . . ?
C3 C6 C12 C13 -74.1(2) . . . . ?
C3 C6 C12 C17 101.4(2) . . . . ?
C4 C3 C6 C7 159.64(19) . . . . ?
C4 C3 C6 C12 -78.5(2) . . . . ?
C5 O2 C4 O1 -1.7(3) . . . . ?
C5 O2 C4 C3 175.3(2) . . . . ?
C6 C3 C4 O1 8.9(3) . . . . ?
C6 C3 C4 O2 -168.04(19) . . . . ?
C6 C7 C8 O3 -165.2(2) . . . . ?
C6 C7 C8 O4 13.3(3) . . . . ?
C6 C7 C10 N1 -1.3(3) . . . . ?
C6 C7 C10 C11 179.0(2) . . . . ?
C6 C12 C13 C14 178.0(2) . . . . ?
C6 C12 C17 N2 3.6(3) . . . . ?
C6 C12 C17 C16 -176.5(2) . . . . ?
C7 C6 C12 C13 48.1(3) . . . . ?
C7 C6 C12 C17 -136.3(2) . . . . ?
C8 C7 C10 N1 -176.5(2) . . . . ?
C8 C7 C10 C11 3.9(4) . . . . ?
C9 O4 C8 O3 -0.2(3) . . . . ?
C9 O4 C8 C7 -178.9(2) . . . . ?
C10 N1 C1 C2 -173.8(2) . . . . ?
C10 N1 C1 C3 8.0(4) . . . . ?
C10 C7 C8 O3 10.1(4) . . . . ?
C10 C7 C8 O4 -171.3(2) . . . . ?
C12 C6 C7 C8 70.7(2) . . . . ?
C12 C6 C7 C10 -104.6(2) . . . . ?
C12 C13 C14 C15 -1.4(4) . . . . ?
C13 C12 C17 N2 179.3(2) . . . . ?
C13 C12 C17 C16 -0.9(3) . . . . ?
C13 C14 C15 C16 -0.2(4) . . . . ?
C14 C15 C16 C17 1.1(4) . . . . ?
C15 C16 C17 N2 179.3(2) . . . . ?
C15 C16 C17 C12 -0.6(3) . . . . ?
C17 C12 C13 C14 1.8(3) . . . . ?
